data_2209976
loop_
_publ_author_name
'Xiao-Feng Li'
'Zheng-Bo Han'

_publ_section_title
;
 Poly[[diaquatris(\m-benzene-1,4-dioxydiacetato)dilanthanum(III)]
 dihydrate]
;
_journal_coeditor_code RN2009
_journal_issue 8
_journal_name_full 'Acta Crystallographica Section E'
_journal_page_first m1961
_journal_page_last m1963
_journal_paper_doi 10.1107/S1600536806028510
_journal_volume 62
_journal_year 2006
_chemical_formula_iupac '[La2 (C10 H8 O6)3 (H2 O1)2], 2H2 O1'
_chemical_formula_moiety 'C30 H28 La2 O20, 2H2 O1'
_chemical_formula_sum 'C30 H32 La2 O22'
_chemical_formula_weight 1022.38
_chemical_name_systematic
;
poly[[diaquatris(\m-benzene-1,4-dioxydiacetato)dilanthanum(III)] dihydrate]
;
_space_group_IT_number 14
_symmetry_cell_setting monoclinic
_symmetry_space_group_name_Hall '-P 2ybc'
_symmetry_space_group_name_H-M 'P 1 21/c 1'
_atom_sites_solution_hydrogens geom
_atom_sites_solution_primary direct
_atom_sites_solution_secondary difmap
_cell_angle_alpha 90.00
_cell_angle_beta 108.9180(10)
_cell_angle_gamma 90.00
_cell_formula_units_Z 2
_cell_length_a 12.1493(8)
_cell_length_b 16.9135(11)
_cell_length_c 8.9264(6)
_cell_measurement_reflns_used 3216
_cell_measurement_temperature 173(2)
_cell_measurement_theta_max 25.62
_cell_measurement_theta_min 2.37
_cell_volume 1735.2(2)
_computing_cell_refinement 'SAINT (Bruker, 2001)'
_computing_data_collection 'SMART (Bruker, 2001)'
_computing_data_reduction SAINT
_computing_molecular_graphics 'ORTEPII (Johnson, 1976)'
_computing_publication_material SHELXL97
_computing_structure_refinement 'SHELXL97 (Sheldrick, 1997)'
_computing_structure_solution 'SHELXS97 (Sheldrick, 1997)'
_diffrn_ambient_temperature 173(2)
_diffrn_measured_fraction_theta_full 0.996
_diffrn_measured_fraction_theta_max 0.996
_diffrn_measurement_device_type 'Bruker APEX area-detector'
_diffrn_measurement_method '\f and \w'
_diffrn_radiation_monochromator graphite
_diffrn_radiation_source 'fine-focus sealed tube'
_diffrn_radiation_type MoK\a
_diffrn_radiation_wavelength 0.71073
_diffrn_reflns_av_R_equivalents 0.0252
_diffrn_reflns_av_sigmaI/netI 0.0308
_diffrn_reflns_limit_h_max 10
_diffrn_reflns_limit_h_min -14
_diffrn_reflns_limit_k_max 20
_diffrn_reflns_limit_k_min -19
_diffrn_reflns_limit_l_max 11
_diffrn_reflns_limit_l_min -10
_diffrn_reflns_number 9349
_diffrn_reflns_theta_full 26.00
_diffrn_reflns_theta_max 26.00
_diffrn_reflns_theta_min 2.14
_diffrn_standards_decay_% 0
_diffrn_standards_interval_time 0
_diffrn_standards_number 0
_exptl_absorpt_coefficient_mu 2.522
_exptl_absorpt_correction_T_max 0.6144
_exptl_absorpt_correction_T_min 0.4654
_exptl_absorpt_correction_type multi-scan
_exptl_absorpt_process_details '(SADABS; Sheldrick, 1996)'
_exptl_crystal_colour Colorless
_exptl_crystal_density_diffrn 1.957
_exptl_crystal_density_method 'not measured'
_exptl_crystal_description Block
_exptl_crystal_F_000 1004
_exptl_crystal_size_max 0.36
_exptl_crystal_size_mid 0.27
_exptl_crystal_size_min 0.21
_refine_diff_density_max 0.635
_refine_diff_density_min -0.614
_refine_ls_extinction_method none
_refine_ls_goodness_of_fit_ref 1.015
_refine_ls_hydrogen_treatment constr
_refine_ls_matrix_type full
_refine_ls_number_parameters 244
_refine_ls_number_reflns 3393
_refine_ls_number_restraints 0
_refine_ls_restrained_S_all 1.015
_refine_ls_R_factor_all 0.0277
_refine_ls_R_factor_gt 0.0255
_refine_ls_shift/su_max 0.001
_refine_ls_shift/su_mean 0.000
_refine_ls_structure_factor_coef Fsqd
_refine_ls_weighting_details 'calc w=1/[\s^2^(Fo^2^)+(0.0342P)^2^+1.6475P] where P=(Fo^2^+2Fc^2^)/3'
_refine_ls_weighting_scheme calc
_refine_ls_wR_factor_gt 0.0633
_refine_ls_wR_factor_ref 0.0645
_reflns_number_gt 3160
_reflns_number_total 3393
_reflns_threshold_expression I>2\s(I)
_cod_data_source_file rn2009.cif
_cod_data_source_block I
_cod_depositor_comments
;
The following automatic conversions were performed:
'_symmetry_cell_setting' value 'Monoclinic' changed to 'monoclinic'
according to '/home/saulius/struct/CIF-dictionaries/cif_core.dic'
dictionary named 'cif_core.dic' version 2.4.1 from 2010-06-29.

Automatic conversion script
Id: cif_fix_enum 1527 2010-12-29 10:47:43Z saulius 

The following automatic conversions were performed:

'_symmetry_cell_setting' value 'Monoclinic' changed to 'monoclinic'
according to /home/saulius/struct/CIF-dictionaries/cif_core.dic
dictionary named 'cif_core.dic' version 2.4.1 from 2010-06-29.

Automatic conversion script
Id: cif_fix_values 1715 2011-07-08 13:25:40Z adriana 
;
_cod_original_sg_symbol_H-M 'P 21/c'
_cod_database_code 2209976
_cod_database_fobs_code 2209976

loop_
_symmetry_equiv_pos_as_xyz
'x, y, z'
'-x, y+1/2, -z+1/2'
'-x, -y, -z'
'x, -y-1/2, z-1/2'

loop_
_atom_site_type_symbol
_atom_site_label
_atom_site_fract_x
_atom_site_fract_y
_atom_site_fract_z
_atom_site_U_iso_or_equiv
_atom_site_adp_type
_atom_site_calc_flag
_atom_site_refinement_flags
_atom_site_occupancy
La La1 0.451355(14) 0.116293(8) 0.930015(18) 0.01824(7) Uani d . 1
C C1 0.1639(2) 0.20675(16) 0.7233(3) 0.0223(6) Uani d . 1
C C2 0.1105(3) 0.13654(17) 0.7331(4) 0.0273(7) Uani d . 1
H H2A 0.1442 0.1021 0.8166 0.033 Uiso calc R 1
C C3 0.0059(3) 0.11665(16) 0.6182(4) 0.0289(7) Uani d . 1
H H3A -0.0301 0.0688 0.6243 0.035 Uiso calc R 1
C C4 -0.0444(2) 0.16832(17) 0.4950(3) 0.0235(6) Uani d . 1
C C5 0.0082(3) 0.24035(18) 0.4889(4) 0.0301(7) Uani d . 1
H H5A -0.0270 0.2759 0.4080 0.036 Uiso calc R 1
C C6 0.1132(3) 0.25992(18) 0.6028(4) 0.0300(7) Uani d . 1
H H6A 0.1490 0.3081 0.5982 0.036 Uiso calc R 1
C C7 -0.1939(3) 0.07613(17) 0.3759(4) 0.0291(7) Uani d . 1
H H7A -0.2153 0.0702 0.4710 0.035 Uiso calc R 1
H H7B -0.1347 0.0370 0.3795 0.035 Uiso calc R 1
C C8 -0.2995(3) 0.06066(17) 0.2327(3) 0.0241(6) Uani d . 1
C C9 0.2919(3) 0.30005(16) 0.8979(3) 0.0261(6) Uani d . 1
H H9A 0.2215 0.3213 0.9114 0.031 Uiso calc R 1
H H9B 0.3138 0.3335 0.8240 0.031 Uiso calc R 1
C C10 0.3882(3) 0.29828(16) 1.0547(3) 0.0230(6) Uani d . 1
C C11 0.6468(3) -0.02720(17) 0.8422(4) 0.0272(7) Uani d . 1
C C12 0.6977(3) 0.0134(2) 0.7295(5) 0.0414(8) Uani d . 1
H H12A 0.6435 0.0087 0.6228 0.050 Uiso calc R 1
H H12B 0.7069 0.0692 0.7556 0.050 Uiso calc R 1
C C13 0.9016(3) 0.0434(2) 0.9923(5) 0.0405(8) Uani d . 1
H H13A 0.8357 0.0725 0.9881 0.049 Uiso calc R 1
C C14 0.8997(3) -0.0072(2) 0.8692(4) 0.0363(8) Uani d . 1
C C15 0.9981(3) -0.0503(2) 0.8789(4) 0.0395(8) Uani d . 1
H H15A 0.9970 -0.0847 0.7972 0.047 Uiso calc R 1
O O1 0.27166(18) 0.22062(11) 0.8378(2) 0.0270(5) Uani d . 1
O O2 0.4519(2) 0.23833(13) 1.0892(3) 0.0409(6) Uani d . 1
O O3 0.3995(2) 0.35830(12) 1.1394(2) 0.0306(5) Uani d . 1
O O4 -0.14704(19) 0.15269(12) 0.3739(2) 0.0302(5) Uani d . 1
O O5 -0.3607(2) 0.11713(11) 0.1610(3) 0.0340(6) Uani d . 1
O O6 -0.31717(18) -0.01112(12) 0.2014(3) 0.0309(5) Uani d . 1
O O7 0.56020(19) 0.00569(13) 0.8668(3) 0.0304(5) Uani d . 1
O O8 0.6858(2) -0.09145(13) 0.9033(3) 0.0336(5) Uani d . 1
O O9 0.8067(2) -0.01776(16) 0.7329(3) 0.0453(6) Uani d . 1
O O1W 0.5982(2) 0.21104(16) 0.8726(3) 0.0559(8) Uani d . 1
H H1WA 0.5769 0.2571 0.8370 0.067 Uiso d R 1
H H1WB 0.6106 0.1837 0.9562 0.067 Uiso d R 1
O O2W 0.7481(3) 0.28047(18) 0.1399(4) 0.0653(9) Uani d . 1
H H2WA 0.7078 0.2828 0.2018 0.078 Uiso d R 1
H H2WB 0.8012 0.2864 0.0979 0.078 Uiso d R 1

loop_
_atom_site_aniso_label
_atom_site_aniso_U_11
_atom_site_aniso_U_22
_atom_site_aniso_U_33
_atom_site_aniso_U_12
_atom_site_aniso_U_13
_atom_site_aniso_U_23
La1 0.01635(11) 0.01600(10) 0.01853(11) -0.00026(6) 0.00038(7) 0.00010(5)
C1 0.0148(14) 0.0255(14) 0.0207(14) 0.0017(11) -0.0023(11) -0.0045(11)
C2 0.0252(17) 0.0229(14) 0.0258(15) 0.0017(12) -0.0029(13) 0.0018(12)
C3 0.0242(17) 0.0241(15) 0.0314(17) -0.0044(12) -0.0009(14) 0.0021(12)
C4 0.0170(15) 0.0254(14) 0.0233(14) -0.0002(11) -0.0002(11) -0.0025(12)
C5 0.0257(17) 0.0283(15) 0.0265(16) -0.0030(13) -0.0051(13) 0.0069(12)
C6 0.0277(18) 0.0236(15) 0.0331(17) -0.0064(13) 0.0023(14) 0.0026(13)
C7 0.0260(17) 0.0235(14) 0.0288(16) -0.0060(12) -0.0037(13) 0.0022(12)
C8 0.0193(15) 0.0280(15) 0.0217(14) -0.0044(12) 0.0022(12) 0.0005(12)
C9 0.0289(17) 0.0183(13) 0.0254(15) -0.0023(12) 0.0010(13) -0.0041(11)
C10 0.0245(16) 0.0211(13) 0.0221(14) -0.0019(12) 0.0058(12) -0.0023(11)
C11 0.0251(16) 0.0276(15) 0.0281(16) 0.0011(13) 0.0077(13) -0.0011(12)
C12 0.037(2) 0.044(2) 0.046(2) 0.0013(16) 0.0171(17) 0.0124(17)
C13 0.036(2) 0.0395(18) 0.053(2) 0.0001(15) 0.0250(18) -0.0003(17)
C14 0.037(2) 0.0363(18) 0.044(2) -0.0082(15) 0.0237(17) 0.0038(15)
C15 0.042(2) 0.0354(17) 0.049(2) -0.0069(16) 0.0258(18) -0.0052(16)
O1 0.0205(11) 0.0202(10) 0.0299(11) 0.0003(8) -0.0063(9) -0.0074(8)
O2 0.0381(14) 0.0287(12) 0.0379(13) 0.0106(10) -0.0124(11) -0.0137(10)
O3 0.0376(13) 0.0236(10) 0.0242(11) 0.0021(9) 0.0013(10) -0.0063(9)
O4 0.0244(12) 0.0240(10) 0.0299(11) -0.0063(9) -0.0082(9) 0.0037(9)
O5 0.0302(14) 0.0258(11) 0.0321(13) -0.0017(9) -0.0089(11) 0.0030(9)
O6 0.0250(12) 0.0243(10) 0.0339(12) -0.0062(9) -0.0033(10) -0.0025(9)
O7 0.0237(12) 0.0350(12) 0.0310(12) 0.0060(9) 0.0068(10) -0.0008(9)
O8 0.0383(14) 0.0271(11) 0.0412(13) 0.0082(10) 0.0213(11) 0.0065(10)
O9 0.0376(15) 0.0605(16) 0.0445(15) -0.0084(12) 0.0224(13) -0.0007(12)
O1W 0.0558(18) 0.0596(17) 0.0378(14) -0.0291(14) -0.0046(13) 0.0194(13)
O2W 0.058(2) 0.075(2) 0.0552(18) -0.0225(16) 0.0078(15) 0.0125(16)

loop_
_atom_type_symbol
_atom_type_description
_atom_type_scat_dispersion_real
_atom_type_scat_dispersion_imag
_atom_type_scat_source
C C 0.0033 0.0016 'International Tables Vol C Tables 4.2.6.8 and 6.1.1.4'
H H 0.0000 0.0000 'International Tables Vol C Tables 4.2.6.8 and 6.1.1.4'
O O 0.0106 0.0060 'International Tables Vol C Tables 4.2.6.8 and 6.1.1.4'
La La -0.2871 2.4523 'International Tables Vol C Tables 4.2.6.8 and 6.1.1.4'

loop_
_geom_angle_atom_site_label_1
_geom_angle_atom_site_label_2
_geom_angle_atom_site_label_3
_geom_angle_site_symmetry_1
_geom_angle_site_symmetry_3
_geom_angle
O6 La1 O7 3_556 . 70.15(7)
O6 La1 O3 3_556 4_565 73.88(7)
O7 La1 O3 . 4_565 82.31(7)
O6 La1 O2 3_556 . 138.73(8)
O7 La1 O2 . . 148.66(7)
O3 La1 O2 4_565 . 113.61(7)
O6 La1 O5 3_556 1_656 132.90(6)
O7 La1 O5 . 1_656 77.35(7)
O3 La1 O5 4_565 1_656 134.52(8)
O2 La1 O5 . 1_656 72.40(7)
O6 La1 O1W 3_556 . 139.22(8)
O7 La1 O1W . . 88.22(9)
O3 La1 O1W 4_565 . 69.13(8)
O2 La1 O1W . . 74.04(10)
O5 La1 O1W 1_656 . 69.99(8)
O6 La1 O8 3_556 3_657 72.86(8)
O7 La1 O8 . 3_657 119.98(7)
O3 La1 O8 4_565 3_657 128.91(8)
O2 La1 O8 . 3_657 72.12(8)
O5 La1 O8 1_656 3_657 96.38(8)
O1W La1 O8 . 3_657 146.00(9)
O6 La1 O1 3_556 . 88.96(7)
O7 La1 O1 . . 149.63(7)
O3 La1 O1 4_565 . 70.54(7)
O2 La1 O1 . . 59.41(6)
O5 La1 O1 1_656 . 131.80(6)
O1W La1 O1 . . 94.36(8)
O8 La1 O1 3_657 . 71.20(7)
O6 La1 O7 3_556 3_657 66.77(7)
O7 La1 O7 . 3_657 74.32(8)
O3 La1 O7 4_565 3_657 139.05(6)
O2 La1 O7 . 3_657 103.46(8)
O5 La1 O7 1_656 3_657 72.30(7)
O1W La1 O7 . 3_657 141.06(7)
O8 La1 O7 3_657 3_657 47.96(6)
O1 La1 O7 . 3_657 118.28(6)
O6 La1 C11 3_556 3_657 67.52(8)
O7 La1 C11 . 3_657 97.58(8)
O3 La1 C11 4_565 3_657 138.70(8)
O2 La1 C11 . 3_657 87.64(8)
O5 La1 C11 1_656 3_657 84.54(8)
O1W La1 C11 . 3_657 152.01(8)
O8 La1 C11 3_657 3_657 23.48(7)
O1 La1 C11 . 3_657 94.19(7)
O7 La1 C11 3_657 3_657 24.48(7)
O6 La1 La1 3_556 3_657 62.48(5)
O7 La1 La1 . 3_657 39.82(5)
O3 La1 La1 4_565 3_657 115.06(5)
O2 La1 La1 . 3_657 131.10(5)
O5 La1 La1 1_656 3_657 70.67(4)
O1W La1 La1 . 3_657 119.94(7)
O8 La1 La1 3_657 3_657 81.30(5)
O1 La1 La1 . 3_657 145.36(4)
O7 La1 La1 3_657 3_657 34.51(4)
C11 La1 La1 3_657 3_657 58.15(6)
O6 La1 H1WB 3_556 . 149.3
O7 La1 H1WB . . 84.2
O3 La1 H1WB 4_565 . 86.5
O2 La1 H1WB . . 70.8
O5 La1 H1WB 1_656 . 51.6
O1W La1 H1WB . . 18.4
O8 La1 H1WB 3_657 . 136.8
O1 La1 H1WB . . 106.8
O7 La1 H1WB 3_657 . 123.1
C11 La1 H1WB 3_657 . 134.8
La1 La1 H1WB 3_657 . 107.7
C2 C1 C6 . . 120.8(3)
C2 C1 O1 . . 116.8(2)
C6 C1 O1 . . 122.4(3)
C1 C2 C3 . . 120.1(3)
C1 C2 H2A . . 120.0
C3 C2 H2A . . 120.0
C4 C3 C2 . . 119.8(3)
C4 C3 H3A . . 120.1
C2 C3 H3A . . 120.1
C3 C4 C5 . . 119.8(3)
C3 C4 O4 . . 123.6(3)
C5 C4 O4 . . 116.6(3)
C4 C5 C6 . . 120.5(3)
C4 C5 H5A . . 119.8
C6 C5 H5A . . 119.8
C1 C6 C5 . . 119.0(3)
C1 C6 H6A . . 120.5
C5 C6 H6A . . 120.5
O4 C7 C8 . . 112.5(2)
O4 C7 H7A . . 109.1
C8 C7 H7A . . 109.1
O4 C7 H7B . . 109.1
C8 C7 H7B . . 109.1
H7A C7 H7B . . 107.8
O6 C8 O5 . . 126.7(3)
O6 C8 C7 . . 113.2(3)
O5 C8 C7 . . 120.1(3)
O1 C9 C10 . . 108.4(2)
O1 C9 H9A . . 110.0
C10 C9 H9A . . 110.0
O1 C9 H9B . . 110.0
C10 C9 H9B . . 110.0
H9A C9 H9B . . 108.4
O3 C10 O2 . . 124.9(3)
O3 C10 C9 . . 116.6(2)
O2 C10 C9 . . 118.5(2)
O8 C11 O7 . . 121.9(3)
O8 C11 C12 . . 120.8(3)
O7 C11 C12 . . 117.3(3)
O8 C11 La1 . 3_657 56.82(16)
O7 C11 La1 . 3_657 65.09(17)
C12 C11 La1 . 3_657 177.5(2)
O9 C12 C11 . . 113.6(3)
O9 C12 H12A . . 108.9
C11 C12 H12A . . 108.9
O9 C12 H12B . . 108.9
C11 C12 H12B . . 108.9
H12A C12 H12B . . 107.7
C15 C13 C14 3_757 . 119.6(3)
C15 C13 H13A 3_757 . 120.2
C14 C13 H13A . . 120.2
O9 C14 C15 . . 115.7(3)
O9 C14 C13 . . 125.2(3)
C15 C14 C13 . . 119.0(4)
C14 C15 C13 . 3_757 121.3(3)
C14 C15 H15A . . 119.3
C13 C15 H15A 3_757 . 119.3
C1 O1 C9 . . 115.9(2)
C1 O1 La1 . . 125.69(16)
C9 O1 La1 . . 118.05(16)
C10 O2 La1 . . 129.78(19)
C10 O3 La1 . 4_566 135.28(19)
C4 O4 C7 . . 115.4(2)
C8 O5 La1 . 1_454 129.89(18)
C8 O6 La1 . 3_556 148.82(19)
C11 O7 La1 . . 155.4(2)
C11 O7 La1 . 3_657 90.43(18)
La1 O7 La1 . 3_657 105.68(8)
C11 O8 La1 . 3_657 99.69(19)
C14 O9 C12 . . 117.7(3)
La1 O1W H1WA . . 120.0
La1 O1W H1WB . . 54.7
H1WA O1W H1WB . . 140.7
H2WA O2W H2WB . . 163.8

loop_
_geom_bond_atom_site_label_1
_geom_bond_atom_site_label_2
_geom_bond_site_symmetry_2
_geom_bond_distance
La1 O6 3_556 2.4409(19)
La1 O7 . 2.460(2)
La1 O3 4_565 2.500(2)
La1 O2 . 2.505(2)
La1 O5 1_656 2.532(2)
La1 O1W . 2.570(2)
La1 O8 3_657 2.603(2)
La1 O1 . 2.719(2)
La1 O7 3_657 2.780(2)
La1 C11 3_657 3.065(3)
La1 La1 3_657 4.1804(4)
La1 H1WB . 2.1919
C1 C2 . 1.369(4)
C1 C6 . 1.384(4)
C1 O1 . 1.395(3)
C2 C3 . 1.391(4)
C2 H2A . 0.9300
C3 C4 . 1.383(4)
C3 H3A . 0.9300
C4 C5 . 1.385(4)
C4 O4 . 1.385(3)
C5 C6 . 1.389(5)
C5 H5A . 0.9300
C6 H6A . 0.9300
C7 O4 . 1.417(3)
C7 C8 . 1.512(4)
C7 H7A . 0.9700
C7 H7B . 0.9700
C8 O6 . 1.249(3)
C8 O5 . 1.251(4)
C9 O1 . 1.438(3)
C9 C10 . 1.505(4)
C9 H9A . 0.9700
C9 H9B . 0.9700
C10 O3 . 1.247(3)
C10 O2 . 1.252(4)
C11 O8 . 1.239(4)
C11 O7 . 1.270(4)
C11 C12 . 1.507(5)
C11 La1 3_657 3.065(3)
C12 O9 . 1.416(4)
C12 H12A . 0.9700
C12 H12B . 0.9700
C13 C15 3_757 1.383(5)
C13 C14 . 1.388(5)
C13 H13A . 0.9300
C14 O9 . 1.377(4)
C14 C15 . 1.378(5)
C15 C13 3_757 1.383(5)
C15 H15A . 0.9300
O3 La1 4_566 2.500(2)
O5 La1 1_454 2.532(2)
O6 La1 3_556 2.4409(19)
O7 La1 3_657 2.780(2)
O8 La1 3_657 2.603(2)
O1W H1WA . 0.8500
O1W H1WB . 0.8488
O2W H2WA . 0.8503
O2W H2WB . 0.8499

loop_
_geom_hbond_atom_site_label_D
_geom_hbond_atom_site_label_H
_geom_hbond_atom_site_label_A
_geom_hbond_site_symmetry_A
_geom_hbond_distance_DH
_geom_hbond_distance_HA
_geom_hbond_distance_DA
_geom_hbond_angle_DHA
O1W H1WA O2 4_565 0.85 2.24 2.716(3) 115.3
O1W H1WB O5 1_656 0.85 2.08 2.926(3) 179.5
O2W H2WA O1W 4_565 0.85 2.33 3.179(5) 179.6
O2W H2WB O4 4_665 0.85 2.50 3.240(4) 145.5

loop_
_geom_torsion_atom_site_label_1
_geom_torsion_atom_site_label_2
_geom_torsion_atom_site_label_3
_geom_torsion_atom_site_label_4
_geom_torsion_site_symmetry_1
_geom_torsion_site_symmetry_4
_geom_torsion
C6 C1 C2 C3 . . 2.1(5)
O1 C1 C2 C3 . . -176.5(3)
C1 C2 C3 C4 . . -0.5(5)
C2 C3 C4 C5 . . -1.6(5)
C2 C3 C4 O4 . . 178.7(3)
C3 C4 C5 C6 . . 2.2(5)
O4 C4 C5 C6 . . -178.1(3)
C2 C1 C6 C5 . . -1.5(5)
O1 C1 C6 C5 . . 177.1(3)
C4 C5 C6 C1 . . -0.6(5)
O4 C7 C8 O6 . . 156.0(3)
O4 C7 C8 O5 . . -25.7(4)
O1 C9 C10 O3 . . -164.6(3)
O1 C9 C10 O2 . . 16.9(4)
O8 C11 C12 O9 . . -14.5(5)
O7 C11 C12 O9 . . 168.0(3)
La1 C11 C12 O9 3_657 . -29(6)
C15 C13 C14 O9 3_757 . -178.1(3)
C15 C13 C14 C15 3_757 . 0.6(6)
O9 C14 C15 C13 . 3_757 178.2(3)
C13 C14 C15 C13 . 3_757 -0.6(6)
C2 C1 O1 C9 . . -140.2(3)
C6 C1 O1 C9 . . 41.2(4)
C2 C1 O1 La1 . . 47.0(4)
C6 C1 O1 La1 . . -131.7(3)
C10 C9 O1 C1 . . 159.9(3)
C10 C9 O1 La1 . . -26.7(3)
O6 La1 O1 C1 3_556 . -14.5(2)
O7 La1 O1 C1 . . 30.8(3)
O3 La1 O1 C1 4_565 . 58.7(2)
O2 La1 O1 C1 . . -166.7(3)
O5 La1 O1 C1 1_656 . -168.3(2)
O1W La1 O1 C1 . . 124.8(2)
O8 La1 O1 C1 3_657 . -86.8(2)
O7 La1 O1 C1 3_657 . -77.3(2)
C11 La1 O1 C1 3_657 . -81.9(2)
La1 La1 O1 C1 3_657 . -47.5(3)
O6 La1 O1 C9 3_556 . 172.7(2)
O7 La1 O1 C9 . . -141.9(2)
O3 La1 O1 C9 4_565 . -114.0(2)
O2 La1 O1 C9 . . 20.61(19)
O5 La1 O1 C9 1_656 . 19.0(2)
O1W La1 O1 C9 . . -48.0(2)
O8 La1 O1 C9 3_657 . 100.5(2)
O7 La1 O1 C9 3_657 . 110.0(2)
C11 La1 O1 C9 3_657 . 105.4(2)
La1 La1 O1 C9 3_657 . 139.81(17)
O3 C10 O2 La1 . . -175.9(2)
C9 C10 O2 La1 . . 2.6(4)
O6 La1 O2 C10 3_556 . -57.5(3)
O7 La1 O2 C10 . . 150.7(2)
O3 La1 O2 C10 4_565 . 34.7(3)
O5 La1 O2 C10 1_656 . 166.4(3)
O1W La1 O2 C10 . . 92.8(3)
O8 La1 O2 C10 3_657 . -90.7(3)
O1 La1 O2 C10 . . -12.4(3)
O7 La1 O2 C10 3_657 . -127.5(3)
C11 La1 O2 C10 3_657 . -108.6(3)
La1 La1 O2 C10 3_657 . -151.2(3)
O2 C10 O3 La1 . 4_566 -38.7(5)
C9 C10 O3 La1 . 4_566 142.9(2)
C3 C4 O4 C7 . . -5.2(4)
C5 C4 O4 C7 . . 175.0(3)
C8 C7 O4 C4 . . -174.8(3)
O6 C8 O5 La1 . 1_454 2.3(5)
C7 C8 O5 La1 . 1_454 -175.8(2)
O5 C8 O6 La1 . 3_556 -18.4(6)
C7 C8 O6 La1 . 3_556 159.8(3)
O8 C11 O7 La1 . . 133.6(4)
C12 C11 O7 La1 . . -49.0(6)
La1 C11 O7 La1 3_657 . 131.8(5)
O8 C11 O7 La1 . 3_657 1.8(3)
C12 C11 O7 La1 . 3_657 179.2(3)
O6 La1 O7 C11 3_556 . 160.3(5)
O3 La1 O7 C11 4_565 . 84.7(5)
O2 La1 O7 C11 . . -39.0(6)
O5 La1 O7 C11 1_656 . -54.4(5)
O1W La1 O7 C11 . . 15.5(5)
O8 La1 O7 C11 3_657 . -144.5(5)
O1 La1 O7 C11 . . 111.1(5)
O7 La1 O7 C11 3_657 . -129.3(5)
C11 La1 O7 C11 3_657 . -137.0(5)
La1 La1 O7 C11 3_657 . -129.3(5)
O6 La1 O7 La1 3_556 3_657 -70.47(8)
O3 La1 O7 La1 4_565 3_657 -146.04(8)
O2 La1 O7 La1 . 3_657 90.22(16)
O5 La1 O7 La1 1_656 3_657 74.90(8)
O1W La1 O7 La1 . 3_657 144.78(8)
O8 La1 O7 La1 3_657 3_657 -15.22(11)
O1 La1 O7 La1 . 3_657 -119.62(12)
O7 La1 O7 La1 3_657 3_657 0.0
C11 La1 O7 La1 3_657 3_657 -7.73(9)
O7 C11 O8 La1 . 3_657 -1.9(3)
C12 C11 O8 La1 . 3_657 -179.3(3)
C15 C14 O9 C12 . . 168.6(3)
C13 C14 O9 C12 . . -12.6(5)
C11 C12 O9 C14 . . -66.8(4)
